data_4085892
loop_
_publ_author_name
'Hao, Zhiqiang'
'Xu, Bin'
'Gao, Wei'
'Han, Yuxi'
'Zeng, Guang'
'Zhang, Jingshun'
'Li, Guanghua'
'Mu, Ying'

_publ_section_title
;
 Chromium Complexes withN,N,N-Tridentate Quinolinyl Anilido-Imine Ligand:
 Synthesis, Characterization, and Catalysis in Ethylene Polymerization
;
_journal_issue 12
_journal_name_full Organometallics
_journal_page_first 2783
_journal_paper_doi 10.1021/acs.organomet.5b00247
_journal_volume 34
_journal_year 2015
_chemical_formula_sum 'C58 H60 Cl8 Cr2 N6'
_chemical_formula_weight 1228.72
_chemical_name_systematic
; 
 ? 
;
_space_group_IT_number 2
_symmetry_cell_setting triclinic
_symmetry_space_group_name_Hall '-P 1'
_symmetry_space_group_name_H-M 'P -1'
_atom_sites_solution_hydrogens geom
_atom_sites_solution_primary direct
_atom_sites_solution_secondary difmap
_audit_creation_method SHELXL-97
_cell_angle_alpha 102.5170(10)
_cell_angle_beta 90.1770(10)
_cell_angle_gamma 94.3300(10)
_cell_formula_units_Z 1
_cell_length_a 10.1274(8)
_cell_length_b 10.6484(8)
_cell_length_c 13.9604(10)
_cell_measurement_reflns_used 3602
_cell_measurement_temperature 185(2)
_cell_measurement_theta_max 26.01
_cell_measurement_theta_min 2.49
_cell_volume 1465.23(19)
_computing_cell_refinement 'Bruker SMART'
_computing_data_collection 'Bruker SMART'
_computing_data_reduction 'Bruker SAINT'
_computing_molecular_graphics 'Bruker SHELXTL'
_computing_publication_material 'Bruker SHELXTL'
_computing_structure_refinement 'SHELXL-97 (Sheldrick, 1997)'
_computing_structure_solution 'SHELXS-97 (Sheldrick, 1990)'
_diffrn_ambient_temperature 185(2)
_diffrn_measured_fraction_theta_full 0.973
_diffrn_measured_fraction_theta_max 0.973
_diffrn_measurement_device_type 'CCD area detector'
_diffrn_measurement_method 'phi and omega scan'
_diffrn_radiation_monochromator graphite
_diffrn_radiation_source 'fine-focus sealed tube'
_diffrn_radiation_type MoK\a
_diffrn_radiation_wavelength 0.71073
_diffrn_reflns_av_R_equivalents 0.0169
_diffrn_reflns_av_sigmaI/netI 0.0368
_diffrn_reflns_limit_h_max 9
_diffrn_reflns_limit_h_min -12
_diffrn_reflns_limit_k_max 13
_diffrn_reflns_limit_k_min -12
_diffrn_reflns_limit_l_max 17
_diffrn_reflns_limit_l_min -12
_diffrn_reflns_number 7925
_diffrn_reflns_theta_full 26.04
_diffrn_reflns_theta_max 26.04
_diffrn_reflns_theta_min 1.49
_exptl_absorpt_coefficient_mu 0.778
_exptl_absorpt_correction_T_max 0.8922
_exptl_absorpt_correction_T_min 0.8599
_exptl_absorpt_correction_type multi-scan
_exptl_absorpt_process_details 'SADABS; Bruker, 2000'
_exptl_crystal_colour red
_exptl_crystal_density_diffrn 1.393
_exptl_crystal_density_method 'not measured'
_exptl_crystal_description block
_exptl_crystal_F_000 634
_exptl_crystal_size_max 0.20
_exptl_crystal_size_mid 0.18
_exptl_crystal_size_min 0.15
_refine_diff_density_max 1.001
_refine_diff_density_min -0.723
_refine_diff_density_rms 0.108
_refine_ls_extinction_method none
_refine_ls_goodness_of_fit_ref 1.076
_refine_ls_hydrogen_treatment constr
_refine_ls_matrix_type full
_refine_ls_number_parameters 338
_refine_ls_number_reflns 5641
_refine_ls_number_restraints 0
_refine_ls_restrained_S_all 1.076
_refine_ls_R_factor_all 0.0565
_refine_ls_R_factor_gt 0.0460
_refine_ls_shift/su_max 0.001
_refine_ls_shift/su_mean 0.000
_refine_ls_structure_factor_coef Fsqd
_refine_ls_weighting_details 'calc w=1/[\s^2^(Fo^2^)+(0.0858P)^2^+0.8733P] where P=(Fo^2^+2Fc^2^)/3'
_refine_ls_weighting_scheme calc
_refine_ls_wR_factor_gt 0.1264
_refine_ls_wR_factor_ref 0.1438
_reflns_number_gt 4799
_reflns_number_total 5641
_reflns_threshold_expression >2sigma(I)
_cod_data_source_file om5b00247_si_001.cif
_cod_data_source_block Complex_4
_cod_depositor_comments
;
The following automatic conversions were performed:

'_symmetry_cell_setting' value 'Triclinic' changed to 'triclinic'
according to
/usr/data/users/saulius/crontab/automatic-downloads/rss-feeds/ACS/lib/dictionaries/cif_core.dic
dictionary named 'cif_core.dic' version 2.4.2 from 2011-04-26.

'_exptl_absorpt_correction_type' value 'Multi-scan' changed to
'multi-scan' according to
/usr/data/users/saulius/crontab/automatic-downloads/rss-feeds/ACS/lib/dictionaries/cif_core.dic
dictionary named 'cif_core.dic' version 2.4.2 from 2011-04-26.

Automatic conversion script
Id: cif_fix_values 3271 2015-04-21 07:52:19Z andrius 

 Adding full bibliography for 4085889--4085894.cif.
;
_cod_original_sg_symbol_H-M P-1
_cod_database_code 4085892

loop_
_symmetry_equiv_pos_as_xyz
'x, y, z'
'-x, -y, -z'

loop_
_atom_site_label
_atom_site_type_symbol
_atom_site_fract_x
_atom_site_fract_y
_atom_site_fract_z
_atom_site_U_iso_or_equiv
_atom_site_adp_type
_atom_site_occupancy
_atom_site_symmetry_multiplicity
_atom_site_calc_flag
_atom_site_refinement_flags
Cr1 Cr 0.39743(4) 0.48211(4) 0.89165(3) 0.01863(14) Uani 1 1 d .
Cl1 Cl 0.37774(6) 0.54122(6) 1.06891(5) 0.02278(17) Uani 1 1 d .
Cl2 Cl 0.33146(7) 0.26738(7) 0.88762(5) 0.02783(18) Uani 1 1 d .
C8 C 0.3190(3) 0.7371(3) 0.90053(19) 0.0229(6) Uani 1 1 d .
C13 C 0.1967(3) 0.6610(3) 0.90152(19) 0.0233(6) Uani 1 1 d .
C1 C 0.5457(3) 0.7137(3) 0.8499(2) 0.0239(6) Uani 1 1 d .
C7 C 0.5318(3) 0.5197(3) 0.7115(2) 0.0274(6) Uani 1 1 d .
H7 H 0.5572 0.4905 0.6455 0.033 Uiso 1 1 calc R
C16 C 0.0950(3) 0.4520(3) 0.8772(2) 0.0272(6) Uani 1 1 d .
H16 H 0.1014 0.3614 0.8648 0.033 Uiso 1 1 calc R
C5 C 0.7147(3) 0.6852(3) 0.7242(2) 0.0339(7) Uani 1 1 d .
H5 H 0.7496 0.6347 0.6667 0.041 Uiso 1 1 calc R
C12 C 0.0736(3) 0.7158(3) 0.9122(2) 0.0285(6) Uani 1 1 d .
C18 C 0.2684(3) 0.3787(3) 0.6149(2) 0.0323(7) Uani 1 1 d .
C6 C 0.6001(3) 0.6379(3) 0.7650(2) 0.0279(6) Uani 1 1 d .
C9 C 0.3113(3) 0.8684(3) 0.9061(2) 0.0311(7) Uani 1 1 d .
H9 H 0.3894 0.9216 0.9010 0.037 Uiso 1 1 calc R
C22 C 0.4282(3) 0.2270(3) 0.6423(2) 0.0324(7) Uani 1 1 d .
C14 C -0.0416(3) 0.6292(3) 0.9062(2) 0.0323(7) Uani 1 1 d .
H14 H -0.1264 0.6620 0.9158 0.039 Uiso 1 1 calc R
C17 C 0.3758(3) 0.3483(3) 0.6662(2) 0.0259(6) Uani 1 1 d .
C2 C 0.6129(3) 0.8326(3) 0.8921(2) 0.0278(6) Uani 1 1 d .
H2 H 0.5803 0.8841 0.9501 0.033 Uiso 1 1 calc R
C3 C 0.7260(3) 0.8759(3) 0.8503(2) 0.0321(7) Uani 1 1 d .
H3 H 0.7697 0.9573 0.8798 0.039 Uiso 1 1 calc R
C15 C -0.0310(3) 0.4996(3) 0.8868(2) 0.0326(7) Uani 1 1 d .
H15 H -0.1083 0.4417 0.8798 0.039 Uiso 1 1 calc R
C4 C 0.7771(3) 0.8028(3) 0.7659(2) 0.0365(7) Uani 1 1 d .
H4 H 0.8544 0.8341 0.7374 0.044 Uiso 1 1 calc R
C11 C 0.0720(3) 0.8507(3) 0.9246(2) 0.0366(7) Uani 1 1 d .
H11 H -0.0087 0.8909 0.9364 0.044 Uiso 1 1 calc R
C21 C 0.3687(4) 0.1367(3) 0.5636(2) 0.0446(9) Uani 1 1 d .
H21 H 0.4018 0.0539 0.5456 0.053 Uiso 1 1 calc R
C19 C 0.2136(4) 0.2846(4) 0.5368(2) 0.0449(9) Uani 1 1 d .
H19 H 0.1409 0.3033 0.5005 0.054 Uiso 1 1 calc R
C23 C 0.2187(4) 0.5134(4) 0.6369(2) 0.0440(9) Uani 1 1 d .
H23 H 0.2535 0.5584 0.7036 0.053 Uiso 1 1 calc R
C10 C 0.1882(3) 0.9228(3) 0.9193(2) 0.0364(7) Uani 1 1 d .
H10 H 0.1859 1.0131 0.9248 0.044 Uiso 1 1 calc R
C26 C 0.5485(4) 0.1968(3) 0.6958(2) 0.0394(8) Uani 1 1 d .
H26 H 0.5576 0.2592 0.7607 0.047 Uiso 1 1 calc R
C20 C 0.2626(4) 0.1648(4) 0.5111(3) 0.0510(10) Uani 1 1 d .
H20 H 0.2238 0.1018 0.4577 0.061 Uiso 1 1 calc R
C25 C 0.2738(5) 0.5910(4) 0.5643(3) 0.0612(12) Uani 1 1 d .
H25A H 0.3708 0.5971 0.5677 0.092 Uiso 1 1 calc R
H25B H 0.2426 0.6778 0.5807 0.092 Uiso 1 1 calc R
H25C H 0.2435 0.5480 0.4977 0.092 Uiso 1 1 calc R
C27 C 0.6741(4) 0.2160(4) 0.6379(3) 0.0554(10) Uani 1 1 d .
H27A H 0.6657 0.1587 0.5727 0.083 Uiso 1 1 calc R
H27B H 0.7510 0.1958 0.6729 0.083 Uiso 1 1 calc R
H27C H 0.6857 0.3059 0.6311 0.083 Uiso 1 1 calc R
C24 C 0.0683(4) 0.5121(6) 0.6390(3) 0.0724(15) Uani 1 1 d .
H24A H 0.0322 0.4882 0.5718 0.109 Uiso 1 1 calc R
H24B H 0.0427 0.5981 0.6705 0.109 Uiso 1 1 calc R
H24C H 0.0331 0.4492 0.6762 0.109 Uiso 1 1 calc R
N2 N 0.4286(2) 0.6659(2) 0.88499(16) 0.0220(5) Uani 1 1 d .
N1 N 0.4402(2) 0.4489(2) 0.74312(16) 0.0225(5) Uani 1 1 d .
N3 N 0.2058(2) 0.5296(2) 0.88489(16) 0.0217(5) Uani 1 1 d .
C28 C 0.5357(5) 0.0616(4) 0.7147(3) 0.0596(12) Uani 1 1 d .
H28A H 0.4522 0.0483 0.7478 0.089 Uiso 1 1 calc R
H28B H 0.6100 0.0506 0.7565 0.089 Uiso 1 1 calc R
H28C H 0.5367 -0.0014 0.6522 0.089 Uiso 1 1 calc R
Cl3 Cl 0.08420(17) -0.07391(15) 0.62983(14) 0.1068(6) Uani 1 1 d .
C31 C 0.1044(6) 0.0750(5) 0.7102(4) 0.0843(17) Uani 1 1 d .
H31A H 0.1186 0.1424 0.6715 0.101 Uiso 1 1 calc R
H31B H 0.1855 0.0777 0.7506 0.101 Uiso 1 1 calc R
Cl4 Cl -0.02753(11) 0.11341(11) 0.78853(11) 0.0730(4) Uani 1 1 d .

loop_
_atom_site_aniso_label
_atom_site_aniso_U_11
_atom_site_aniso_U_22
_atom_site_aniso_U_33
_atom_site_aniso_U_23
_atom_site_aniso_U_13
_atom_site_aniso_U_12
Cr1 0.0155(2) 0.0217(2) 0.0193(2) 0.00590(17) 0.00085(16) 0.00145(16)
Cl1 0.0163(3) 0.0319(4) 0.0210(3) 0.0068(3) 0.0017(2) 0.0040(3)
Cl2 0.0270(4) 0.0250(4) 0.0321(4) 0.0087(3) 0.0004(3) -0.0010(3)
C8 0.0240(14) 0.0257(14) 0.0199(13) 0.0062(11) 0.0009(10) 0.0035(11)
C13 0.0230(14) 0.0273(14) 0.0198(13) 0.0049(11) -0.0002(10) 0.0045(11)
C1 0.0205(13) 0.0285(14) 0.0252(14) 0.0111(11) -0.0008(11) 0.0034(11)
C7 0.0274(15) 0.0339(16) 0.0217(14) 0.0067(12) 0.0024(11) 0.0052(12)
C16 0.0220(14) 0.0331(16) 0.0273(15) 0.0097(12) -0.0005(11) -0.0008(12)
C5 0.0328(16) 0.0384(18) 0.0317(16) 0.0107(13) 0.0086(13) 0.0005(13)
C12 0.0227(14) 0.0394(17) 0.0246(14) 0.0073(12) 0.0009(11) 0.0081(12)
C18 0.0340(16) 0.0414(18) 0.0231(15) 0.0115(13) 0.0012(12) 0.0014(14)
C6 0.0271(15) 0.0317(16) 0.0264(14) 0.0101(12) 0.0004(12) 0.0012(12)
C9 0.0298(16) 0.0257(15) 0.0378(17) 0.0065(12) -0.0014(13) 0.0030(12)
C22 0.0421(18) 0.0295(16) 0.0256(15) 0.0067(12) 0.0042(13) 0.0009(13)
C14 0.0218(14) 0.0485(19) 0.0300(16) 0.0140(14) 0.0023(12) 0.0082(13)
C17 0.0280(15) 0.0280(15) 0.0214(14) 0.0064(11) 0.0017(11) -0.0026(12)
C2 0.0274(15) 0.0272(15) 0.0298(15) 0.0084(12) -0.0031(12) 0.0021(12)
C3 0.0271(15) 0.0313(16) 0.0395(17) 0.0138(13) -0.0077(13) -0.0051(12)
C15 0.0179(14) 0.0479(19) 0.0343(17) 0.0141(14) 0.0021(12) 0.0007(13)
C4 0.0260(15) 0.0464(19) 0.0403(18) 0.0188(15) 0.0028(13) -0.0043(14)
C11 0.0309(17) 0.0393(18) 0.0389(18) 0.0018(14) -0.0010(13) 0.0182(14)
C21 0.067(2) 0.0300(17) 0.0328(18) 0.0006(14) 0.0053(17) -0.0033(16)
C19 0.0396(19) 0.064(2) 0.0292(17) 0.0106(16) -0.0077(14) -0.0063(17)
C23 0.048(2) 0.061(2) 0.0265(16) 0.0111(15) -0.0018(14) 0.0243(18)
C10 0.0386(18) 0.0289(16) 0.0416(18) 0.0050(13) -0.0032(14) 0.0105(14)
C26 0.050(2) 0.0362(18) 0.0333(17) 0.0069(14) 0.0067(15) 0.0149(15)
C20 0.062(2) 0.051(2) 0.0307(18) -0.0040(16) -0.0076(17) -0.0150(19)
C25 0.083(3) 0.060(3) 0.049(2) 0.021(2) 0.005(2) 0.031(2)
C27 0.045(2) 0.063(3) 0.064(3) 0.019(2) 0.0105(19) 0.0187(19)
C24 0.053(3) 0.130(5) 0.042(2) 0.023(2) -0.0032(19) 0.041(3)
N2 0.0193(11) 0.0224(11) 0.0245(12) 0.0053(9) 0.0014(9) 0.0023(9)
N1 0.0225(12) 0.0254(12) 0.0204(11) 0.0058(9) 0.0006(9) 0.0040(9)
N3 0.0190(11) 0.0284(12) 0.0195(11) 0.0093(9) 0.0002(9) 0.0013(9)
C28 0.085(3) 0.046(2) 0.059(2) 0.0262(19) 0.019(2) 0.030(2)
Cl3 0.1037(12) 0.0778(9) 0.1240(13) 0.0025(9) 0.0329(10) -0.0336(8)
C31 0.085(4) 0.096(4) 0.060(3) 0.007(3) 0.010(3) -0.047(3)
Cl4 0.0506(6) 0.0509(6) 0.1183(10) 0.0244(6) 0.0014(6) -0.0091(5)

loop_
_atom_type_symbol
_atom_type_description
_atom_type_scat_dispersion_real
_atom_type_scat_dispersion_imag
_atom_type_scat_source
C C 0.0033 0.0016 'International Tables Vol C Tables 4.2.6.8 and 6.1.1.4'
H H 0.0000 0.0000 'International Tables Vol C Tables 4.2.6.8 and 6.1.1.4'
N N 0.0061 0.0033 'International Tables Vol C Tables 4.2.6.8 and 6.1.1.4'
Cl Cl 0.1484 0.1585 'International Tables Vol C Tables 4.2.6.8 and 6.1.1.4'
Cr Cr 0.3209 0.6236 'International Tables Vol C Tables 4.2.6.8 and 6.1.1.4'

loop_
_geom_angle_atom_site_label_1
_geom_angle_atom_site_label_2
_geom_angle_atom_site_label_3
_geom_angle
_geom_angle_site_symmetry_1
_geom_angle_site_symmetry_3
N2 Cr1 N3 79.92(9) . .
N2 Cr1 N1 83.64(9) . .
N3 Cr1 N1 99.23(9) . .
N2 Cr1 Cl2 171.55(7) . .
N3 Cr1 Cl2 92.46(7) . .
N1 Cr1 Cl2 94.08(7) . .
N2 Cr1 Cl1 94.72(7) . 2_667
N3 Cr1 Cl1 168.11(7) . 2_667
N1 Cr1 Cl1 90.64(6) . 2_667
Cl2 Cr1 Cl1 93.44(3) . 2_667
N2 Cr1 Cl1 91.02(7) . .
N3 Cr1 Cl1 86.22(6) . .
N1 Cr1 Cl1 171.55(7) . .
Cl2 Cr1 Cl1 92.12(3) . .
Cl1 Cr1 Cl1 83.25(3) 2_667 .
Cr1 Cl1 Cr1 96.75(3) 2_667 .
N2 C8 C9 128.9(3) . .
N2 C8 C13 113.9(2) . .
C9 C8 C13 116.9(3) . .
N3 C13 C12 121.9(3) . .
N3 C13 C8 115.7(2) . .
C12 C13 C8 122.2(3) . .
N2 C1 C2 124.2(3) . .
N2 C1 C6 117.9(3) . .
C2 C1 C6 117.8(3) . .
N1 C7 C6 127.4(3) . .
N1 C7 H7 116.3 . .
C6 C7 H7 116.3 . .
N3 C16 C15 122.2(3) . .
N3 C16 H16 118.9 . .
C15 C16 H16 118.9 . .
C4 C5 C6 121.1(3) . .
C4 C5 H5 119.4 . .
C6 C5 H5 119.4 . .
C11 C12 C13 118.6(3) . .
C11 C12 C14 124.4(3) . .
C13 C12 C14 116.9(3) . .
C19 C18 C17 117.8(3) . .
C19 C18 C23 120.2(3) . .
C17 C18 C23 121.8(3) . .
C5 C6 C1 119.9(3) . .
C5 C6 C7 118.0(3) . .
C1 C6 C7 121.7(3) . .
C8 C9 C10 120.4(3) . .
C8 C9 H9 119.8 . .
C10 C9 H9 119.8 . .
C21 C22 C17 117.1(3) . .
C21 C22 C26 120.9(3) . .
C17 C22 C26 122.0(3) . .
C15 C14 C12 120.3(3) . .
C15 C14 H14 119.9 . .
C12 C14 H14 119.9 . .
C18 C17 C22 122.4(3) . .
C18 C17 N1 118.3(3) . .
C22 C17 N1 119.2(3) . .
C3 C2 C1 120.7(3) . .
C3 C2 H2 119.6 . .
C1 C2 H2 119.6 . .
C2 C3 C4 121.2(3) . .
C2 C3 H3 119.4 . .
C4 C3 H3 119.4 . .
C14 C15 C16 119.5(3) . .
C14 C15 H15 120.2 . .
C16 C15 H15 120.2 . .
C5 C4 C3 119.2(3) . .
C5 C4 H4 120.4 . .
C3 C4 H4 120.4 . .
C10 C11 C12 119.1(3) . .
C10 C11 H11 120.4 . .
C12 C11 H11 120.4 . .
C20 C21 C22 121.6(3) . .
C20 C21 H21 119.2 . .
C22 C21 H21 119.2 . .
C20 C19 C18 121.4(3) . .
C20 C19 H19 119.3 . .
C18 C19 H19 119.3 . .
C25 C23 C24 110.4(3) . .
C25 C23 C18 110.7(3) . .
C24 C23 C18 113.2(4) . .
C25 C23 H23 107.4 . .
C24 C23 H23 107.4 . .
C18 C23 H23 107.4 . .
C11 C10 C9 122.5(3) . .
C11 C10 H10 118.7 . .
C9 C10 H10 118.7 . .
C28 C26 C22 112.5(3) . .
C28 C26 C27 110.1(3) . .
C22 C26 C27 110.2(3) . .
C28 C26 H26 108.0 . .
C22 C26 H26 108.0 . .
C27 C26 H26 108.0 . .
C19 C20 C21 119.7(3) . .
C19 C20 H20 120.2 . .
C21 C20 H20 120.2 . .
C23 C25 H25A 109.5 . .
C23 C25 H25B 109.5 . .
H25A C25 H25B 109.5 . .
C23 C25 H25C 109.5 . .
H25A C25 H25C 109.5 . .
H25B C25 H25C 109.5 . .
C26 C27 H27A 109.5 . .
C26 C27 H27B 109.5 . .
H27A C27 H27B 109.5 . .
C26 C27 H27C 109.5 . .
H27A C27 H27C 109.5 . .
H27B C27 H27C 109.5 . .
C23 C24 H24A 109.5 . .
C23 C24 H24B 109.5 . .
H24A C24 H24B 109.5 . .
C23 C24 H24C 109.5 . .
H24A C24 H24C 109.5 . .
H24B C24 H24C 109.5 . .
C8 N2 C1 121.6(2) . .
C8 N2 Cr1 115.62(18) . .
C1 N2 Cr1 121.77(18) . .
C7 N1 C17 113.6(2) . .
C7 N1 Cr1 120.49(19) . .
C17 N1 Cr1 125.91(17) . .
C16 N3 C13 119.0(2) . .
C16 N3 Cr1 128.14(19) . .
C13 N3 Cr1 112.39(17) . .
C26 C28 H28A 109.5 . .
C26 C28 H28B 109.5 . .
H28A C28 H28B 109.5 . .
C26 C28 H28C 109.5 . .
H28A C28 H28C 109.5 . .
H28B C28 H28C 109.5 . .
Cl3 C31 Cl4 115.2(3) . .
Cl3 C31 H31A 108.5 . .
Cl4 C31 H31A 108.5 . .
Cl3 C31 H31B 108.5 . .
Cl4 C31 H31B 108.5 . .
H31A C31 H31B 107.5 . .

loop_
_geom_bond_atom_site_label_1
_geom_bond_atom_site_label_2
_geom_bond_distance
_geom_bond_site_symmetry_2
Cr1 N2 1.981(2) .
Cr1 N3 2.050(2) .
Cr1 N1 2.079(2) .
Cr1 Cl2 2.3219(8) .
Cr1 Cl1 2.3846(7) 2_667
Cr1 Cl1 2.4304(8) .
Cl1 Cr1 2.3846(7) 2_667
C8 N2 1.382(3) .
C8 C9 1.391(4) .
C8 C13 1.430(4) .
C13 N3 1.378(4) .
C13 C12 1.411(4) .
C1 N2 1.388(4) .
C1 C2 1.399(4) .
C1 C6 1.420(4) .
C7 N1 1.290(4) .
C7 C6 1.441(4) .
C7 H7 0.9500 .
C16 N3 1.332(4) .
C16 C15 1.405(4) .
C16 H16 0.9500 .
C5 C4 1.366(5) .
C5 C6 1.402(4) .
C5 H5 0.9500 .
C12 C11 1.410(5) .
C12 C14 1.423(4) .
C18 C19 1.393(5) .
C18 C17 1.397(4) .
C18 C23 1.524(5) .
C9 C10 1.410(4) .
C9 H9 0.9500 .
C22 C21 1.394(4) .
C22 C17 1.406(4) .
C22 C26 1.518(5) .
C14 C15 1.360(5) .
C14 H14 0.9500 .
C17 N1 1.455(4) .
C2 C3 1.381(4) .
C2 H2 0.9500 .
C3 C4 1.389(5) .
C3 H3 0.9500 .
C15 H15 0.9500 .
C4 H4 0.9500 .
C11 C10 1.366(5) .
C11 H11 0.9500 .
C21 C20 1.387(6) .
C21 H21 0.9500 .
C19 C20 1.378(5) .
C19 H19 0.9500 .
C23 C25 1.523(6) .
C23 C24 1.523(5) .
C23 H23 1.0000 .
C10 H10 0.9500 .
C26 C28 1.516(5) .
C26 C27 1.533(5) .
C26 H26 1.0000 .
C20 H20 0.9500 .
C25 H25A 0.9800 .
C25 H25B 0.9800 .
C25 H25C 0.9800 .
C27 H27A 0.9800 .
C27 H27B 0.9800 .
C27 H27C 0.9800 .
C24 H24A 0.9800 .
C24 H24B 0.9800 .
C24 H24C 0.9800 .
C28 H28A 0.9800 .
C28 H28B 0.9800 .
C28 H28C 0.9800 .
Cl3 C31 1.730(5) .
C31 Cl4 1.745(5) .
C31 H31A 0.9900 .
C31 H31B 0.9900 .
